data_4334640
loop_
_publ_author_name
'Mohamed Dakkach'
'Ahmed Atlamsani'
'Teodor Parella'
'Xavier Fontrodona'
'Isabel Romero'
'Montserrat Rodr\'iguez'

_publ_section_title
;
 New Aqua N-Heterocyclic Carbene Ru(II) Complexes with Two-Electron
 Process as Selective Epoxidation Catalysts: An Evaluation of Geometrical
 and Electronic Effects
;
_journal_name_full 'Inorganic Chemistry'
_journal_page_first 5077
_journal_page_last 5087
_journal_paper_doi 10.1021/ic302863h
_journal_volume 52
_journal_year 2013
_chemical_formula_moiety 'C23 H26 Br N6 Ru, F6 P'
_chemical_formula_sum 'C23 H26 Br F6 N6 P Ru'
_chemical_formula_weight 712.45
_chemical_name_systematic
; 
 ? 
;
_space_group_IT_number 33
_symmetry_cell_setting orthorhombic
_symmetry_space_group_name_Hall 'P 2c -2n'
_symmetry_space_group_name_H-M 'P n a 21'
_atom_sites_solution_hydrogens geom
_atom_sites_solution_primary direct
_atom_sites_solution_secondary difmap
_audit_creation_method SHELXL-97
_cell_angle_alpha 90.00
_cell_angle_beta 90.00
_cell_angle_gamma 90.00
_cell_formula_units_Z 4
_cell_length_a 16.833(3)
_cell_length_b 8.3726(16)
_cell_length_c 19.440(4)
_cell_measurement_temperature 300(2)
_cell_volume 2739.8(9)
_computing_cell_refinement 'bruker smart'
_computing_data_collection 'bruker smart'
_computing_data_reduction 'bruker  shelxtl'
_computing_structure_refinement 'SHELXL-97 (Sheldrick, 1997)'
_computing_structure_solution 'SHELXS-97 (Sheldrick, 1990)'
_diffrn_ambient_temperature 300(2)
_diffrn_measured_fraction_theta_full 0.996
_diffrn_measured_fraction_theta_max 0.996
_diffrn_measurement_device_type ccd
_diffrn_measurement_method 'phi and omega scans'
_diffrn_radiation_monochromator graphite
_diffrn_radiation_source 'fine-focus sealed tube'
_diffrn_radiation_type MoK\a
_diffrn_radiation_wavelength 0.71073
_diffrn_reflns_av_R_equivalents 0.1171
_diffrn_reflns_av_sigmaI/netI 0.0946
_diffrn_reflns_limit_h_max 22
_diffrn_reflns_limit_h_min -22
_diffrn_reflns_limit_k_max 11
_diffrn_reflns_limit_k_min -11
_diffrn_reflns_limit_l_max 25
_diffrn_reflns_limit_l_min -25
_diffrn_reflns_number 40412
_diffrn_reflns_theta_full 28.36
_diffrn_reflns_theta_max 28.36
_diffrn_reflns_theta_min 2.10
_exptl_absorpt_coefficient_mu 2.155
_exptl_absorpt_correction_type none
_exptl_crystal_colour orange
_exptl_crystal_density_diffrn 1.727
_exptl_crystal_description needle
_exptl_crystal_F_000 1416
_exptl_crystal_size_max 0.6
_exptl_crystal_size_mid 0.2
_exptl_crystal_size_min 0.08
_refine_diff_density_max 0.473
_refine_diff_density_min -0.669
_refine_diff_density_rms 0.091
_refine_ls_abs_structure_details 'Flack H D (1983), Acta Cryst. A39, 876-881'
_refine_ls_abs_structure_Flack 0.50(3)
_refine_ls_extinction_method none
_refine_ls_goodness_of_fit_ref 1.011
_refine_ls_hydrogen_treatment constr
_refine_ls_matrix_type full
_refine_ls_number_parameters 332
_refine_ls_number_reflns 6797
_refine_ls_number_restraints 1
_refine_ls_restrained_S_all 1.011
_refine_ls_R_factor_all 0.0965
_refine_ls_R_factor_gt 0.0497
_refine_ls_shift/su_max 1.900
_refine_ls_shift/su_mean 0.121
_refine_ls_structure_factor_coef Fsqd
_refine_ls_weighting_details 'calc w=1/[\s^2^(Fo^2^)+(0.0457P)^2^+1.4728P] where P=(Fo^2^+2Fc^2^)/3'
_refine_ls_weighting_scheme calc
_refine_ls_wR_factor_gt 0.1101
_refine_ls_wR_factor_ref 0.1298
_reflns_number_gt 4367
_reflns_number_total 6797
_reflns_threshold_expression >2sigma(I)
_cod_data_source_file ic302863h_si_002_2.cif
_cod_data_source_block trans,fac-4
_cod_database_code 4334640

loop_
_symmetry_equiv_pos_as_xyz
'x, y, z'
'-x, -y, z+1/2'
'x+1/2, -y+1/2, z'
'-x+1/2, y+1/2, z+1/2'

loop_
_atom_site_label
_atom_site_type_symbol
_atom_site_fract_x
_atom_site_fract_y
_atom_site_fract_z
_atom_site_U_iso_or_equiv
_atom_site_adp_type
_atom_site_occupancy
_atom_site_symmetry_multiplicity
_atom_site_calc_flag
_atom_site_refinement_flags
Ru1 Ru 0.27169(3) 0.77348(5) 0.15016(13) 0.03415(15) Uani 1 1 d .
Br1 Br 0.14341(4) 0.61440(9) 0.1492(2) 0.0674(3) Uani 1 1 d .
N1 N 0.3322(9) 0.6263(13) 0.0779(5) 0.038(3) Uani 1 1 d .
C1 C 0.3064(11) 0.488(2) 0.0569(8) 0.064(5) Uani 1 1 d .
H1A H 0.2557 0.4551 0.0696 0.076 Uiso 1 1 calc R
N2 N 0.3853(3) 0.8864(5) 0.1515(9) 0.0349(11) Uani 1 1 d .
C2 C 0.3548(13) 0.382(2) 0.0139(9) 0.073(6) Uani 1 1 d .
H2A H 0.3347 0.2884 -0.0049 0.087 Uiso 1 1 calc R
N3 N 0.3286(8) 0.6220(15) 0.2203(6) 0.040(4) Uani 1 1 d .
C3 C 0.4281(14) 0.428(2) 0.0038(10) 0.080(7) Uani 1 1 d .
H3A H 0.4617 0.3586 -0.0197 0.096 Uiso 1 1 calc R
C4 C 0.4593(11) 0.574(2) 0.0258(9) 0.045(4) Uani 1 1 d .
H4A H 0.5113 0.6060 0.0173 0.054 Uiso 1 1 calc R
N4 N 0.2064(7) 0.9562(13) 0.2814(6) 0.056(3) Uani 1 1 d .
N5 N 0.1838(6) 1.0512(14) 0.1848(5) 0.053(4) Uani 1 1 d .
C5 C 0.4016(12) 0.669(2) 0.0634(8) 0.039(4) Uani 1 1 d .
C6 C 0.4254(11) 0.8394(19) 0.0908(8) 0.040(4) Uani 1 1 d .
H6A H 0.4822 0.8407 0.0996 0.048 Uiso 1 1 calc R
H6B H 0.4146 0.9174 0.0551 0.048 Uiso 1 1 calc R
C7 C 0.3814(4) 1.0662(7) 0.1509(11) 0.050(2) Uani 1 1 d .
H7A H 0.3506 1.1006 0.1904 0.059 Uiso 1 1 calc R
H7B H 0.3529 1.0995 0.1100 0.059 Uiso 1 1 calc R
C8 C 0.4606(4) 1.1524(9) 0.1524(12) 0.059(2) Uani 1 1 d .
H8A H 0.4518 1.2656 0.1510 0.089 Uiso 1 1 calc R
H8B H 0.4917 1.1208 0.1133 0.089 Uiso 1 1 calc R
H8C H 0.4885 1.1252 0.1939 0.089 Uiso 1 1 calc R
C9 C 0.4293(11) 0.827(2) 0.2168(9) 0.044(4) Uani 1 1 d .
H9A H 0.4861 0.8323 0.2090 0.053 Uiso 1 1 calc R
H9B H 0.4168 0.8977 0.2549 0.053 Uiso 1 1 calc R
C10 C 0.4080(12) 0.669(3) 0.2346(8) 0.043(4) Uani 1 1 d .
C11 C 0.4504(13) 0.571(3) 0.2723(11) 0.067(6) Uani 1 1 d .
H11A H 0.5021 0.6054 0.2809 0.080 Uiso 1 1 calc R
C12 C 0.4311(12) 0.430(2) 0.3006(9) 0.063(6) Uani 1 1 d .
H12A H 0.4651 0.3672 0.3268 0.076 Uiso 1 1 calc R
C13 C 0.3483(11) 0.3892(18) 0.2839(8) 0.061(5) Uani 1 1 d .
H13A H 0.3275 0.2934 0.3000 0.073 Uiso 1 1 calc R
C14 C 0.3040(10) 0.4803(15) 0.2481(7) 0.045(4) Uani 1 1 d .
H14A H 0.2518 0.4486 0.2404 0.054 Uiso 1 1 calc R
C15 C 0.2220(7) 0.9271(16) 0.2162(6) 0.045(5) Uani 1 1 d .
C16 C 0.2304(9) 0.8506(17) 0.3364(6) 0.092(4) Uani 1 1 d .
H16A H 0.2541 0.7563 0.3172 0.138 Uiso 1 1 calc R
H16B H 0.1848 0.8214 0.3632 0.138 Uiso 1 1 calc R
H16C H 0.2683 0.9039 0.3652 0.138 Uiso 1 1 calc R
C17 C 0.1637(9) 1.0992(18) 0.2927(10) 0.082(5) Uani 1 1 d .
H17A H 0.1484 1.1420 0.3348 0.098 Uiso 1 1 calc R
C18 C 0.1496(9) 1.1610(18) 0.2297(9) 0.071(6) Uani 1 1 d .
H18A H 0.1231 1.2553 0.2189 0.085 Uiso 1 1 calc R
N6 N 0.2206(5) 0.9310(9) 0.0847(4) 0.045(4) Uani 1 1 d G
C19 C 0.1820(6) 1.0601(11) 0.1147(4) 0.046(5) Uani 1 1 d G
C20 C 0.1469(6) 1.1760(10) 0.0735(5) 0.070(6) Uani 1 1 d G
H20A H 0.1211 1.2624 0.0935 0.084 Uiso 1 1 calc R
C21 C 0.1505(6) 1.1628(10) 0.0023(5) 0.083(5) Uani 1 1 d G
H21A H 0.1270 1.2404 -0.0253 0.100 Uiso 1 1 calc R
C22 C 0.1892(6) 1.0337(12) -0.0277(4) 0.088(4) Uani 1 1 d G
H22A H 0.1916 1.0249 -0.0754 0.106 Uiso 1 1 calc R
C23 C 0.2242(6) 0.9178(9) 0.0135(5) 0.057(4) Uani 1 1 d G
H23A H 0.2501 0.8314 -0.0066 0.069 Uiso 1 1 calc R
P1 P -0.0042(15) 0.4980(13) 0.4022(8) 0.181(3) Uani 1 1 d .
F1 F -0.007(2) 0.3332(16) 0.4244(12) 0.37(2) Uani 1 1 d D
F2 F -0.017(2) 0.664(2) 0.3803(11) 0.32(2) Uani 1 1 d .
F3 F 0.051(3) 0.497(5) 0.3361(15) 0.45(3) Uani 1 1 d .
F4 F -0.0195(16) 0.5532(16) 0.4747(7) 0.200(10) Uani 1 1 d D
F5 F -0.069(2) 0.4377(18) 0.3623(18) 0.36(2) Uani 1 1 d .
F6 F 0.0831(12) 0.471(4) 0.4270(10) 0.36(2) Uani 1 1 d D

loop_
_atom_site_aniso_label
_atom_site_aniso_U_11
_atom_site_aniso_U_22
_atom_site_aniso_U_33
_atom_site_aniso_U_23
_atom_site_aniso_U_13
_atom_site_aniso_U_12
Ru1 0.0287(2) 0.0303(2) 0.0435(3) -0.0002(9) 0.0009(10) -0.00020(18)
Br1 0.0365(4) 0.0530(4) 0.1127(7) -0.0094(16) 0.0022(17) -0.0089(3)
N1 0.059(9) 0.022(6) 0.033(7) -0.007(5) -0.008(6) -0.010(6)
C1 0.055(11) 0.079(13) 0.057(10) 0.007(9) 0.021(8) 0.007(10)
N2 0.033(3) 0.034(2) 0.037(3) 0.000(8) 0.009(9) -0.0002(19)
C2 0.109(15) 0.045(9) 0.065(11) -0.025(8) 0.026(10) 0.036(9)
N3 0.025(6) 0.043(8) 0.053(8) -0.004(6) 0.001(6) 0.009(5)
C3 0.116(18) 0.045(10) 0.079(12) 0.008(9) 0.052(11) 0.023(11)
C4 0.039(8) 0.044(8) 0.052(9) -0.017(7) 0.009(6) 0.004(6)
N4 0.047(5) 0.055(5) 0.066(7) -0.005(5) 0.011(5) 0.009(5)
N5 0.028(8) 0.049(8) 0.081(11) -0.017(7) -0.003(7) -0.011(6)
C5 0.037(9) 0.035(8) 0.045(9) -0.004(8) 0.012(7) 0.004(7)
C6 0.042(9) 0.041(7) 0.038(7) 0.004(6) 0.002(6) -0.013(6)
C7 0.042(4) 0.037(4) 0.070(5) 0.030(9) -0.017(10) -0.010(3)
C8 0.047(4) 0.048(4) 0.083(6) 0.035(10) -0.014(11) -0.019(3)
C9 0.038(8) 0.057(9) 0.038(7) 0.020(6) -0.018(6) -0.001(6)
C10 0.040(10) 0.056(10) 0.034(8) 0.001(8) 0.010(7) 0.003(8)
C11 0.058(11) 0.075(12) 0.068(12) -0.017(10) -0.020(9) 0.019(9)
C12 0.074(12) 0.063(12) 0.052(9) 0.026(9) 0.011(8) 0.033(9)
C13 0.083(12) 0.040(8) 0.060(10) -0.003(8) 0.019(9) -0.021(7)
C14 0.068(11) 0.018(6) 0.050(8) 0.020(6) 0.024(7) -0.005(6)
C15 0.028(10) 0.062(12) 0.045(9) 0.003(8) 0.016(8) -0.008(8)
C16 0.125(11) 0.101(10) 0.050(7) 0.005(7) 0.028(7) 0.008(9)
C17 0.041(7) 0.077(10) 0.127(14) -0.032(10) 0.020(8) 0.006(7)
C18 0.040(10) 0.043(8) 0.130(16) 0.003(10) -0.024(10) -0.002(7)
N6 0.035(9) 0.027(7) 0.072(10) 0.003(7) -0.002(7) 0.001(6)
C19 0.036(9) 0.022(7) 0.078(12) -0.013(7) -0.020(8) 0.016(6)
C20 0.048(10) 0.063(10) 0.101(13) 0.031(9) -0.039(9) 0.010(7)
C21 0.069(9) 0.063(9) 0.118(12) 0.006(9) -0.038(8) 0.006(7)
C22 0.083(10) 0.078(9) 0.103(11) 0.030(8) -0.030(8) 0.013(7)
C23 0.059(9) 0.055(8) 0.058(9) 0.018(6) -0.015(7) -0.001(6)
P1 0.412(9) 0.0480(16) 0.082(2) 0.0012(15) -0.120(4) -0.005(3)
F1 0.88(7) 0.047(8) 0.19(2) 0.025(11) -0.19(3) -0.09(2)
F2 0.75(7) 0.117(15) 0.096(14) 0.009(11) -0.12(2) 0.09(3)
F3 0.73(8) 0.47(5) 0.15(2) 0.10(3) 0.03(3) 0.15(5)
F4 0.42(3) 0.098(7) 0.080(8) -0.014(6) -0.135(13) 0.067(12)
F5 0.58(5) 0.083(9) 0.42(4) 0.004(15) -0.35(4) -0.083(19)
F6 0.30(3) 0.63(6) 0.163(17) 0.18(3) -0.033(16) 0.17(3)

loop_
_atom_type_symbol
_atom_type_description
_atom_type_scat_dispersion_real
_atom_type_scat_dispersion_imag
_atom_type_scat_source
C C 0.0033 0.0016 'International Tables Vol C Tables 4.2.6.8 and 6.1.1.4'
H H 0.0000 0.0000 'International Tables Vol C Tables 4.2.6.8 and 6.1.1.4'
N N 0.0061 0.0033 'International Tables Vol C Tables 4.2.6.8 and 6.1.1.4'
F F 0.0171 0.0103 'International Tables Vol C Tables 4.2.6.8 and 6.1.1.4'
P P 0.1023 0.0942 'International Tables Vol C Tables 4.2.6.8 and 6.1.1.4'
Br Br -0.2901 2.4595 'International Tables Vol C Tables 4.2.6.8 and 6.1.1.4'
Ru Ru -1.2594 0.8363 'International Tables Vol C Tables 4.2.6.8 and 6.1.1.4'

loop_
_geom_angle_atom_site_label_1
_geom_angle_atom_site_label_2
_geom_angle_atom_site_label_3
_geom_angle
C15 Ru1 N6 78.9(3)
C15 Ru1 N3 99.4(5)
N6 Ru1 N3 176.5(5)
C15 Ru1 N1 174.9(5)
N6 Ru1 N1 99.5(4)
N3 Ru1 N1 81.94(19)
C15 Ru1 N2 94.7(5)
N6 Ru1 N2 95.7(4)
N3 Ru1 N2 81.4(5)
N1 Ru1 N2 80.5(5)
C15 Ru1 Br1 89.2(4)
N6 Ru1 Br1 88.6(3)
N3 Ru1 Br1 94.4(4)
N1 Ru1 Br1 95.7(4)
N2 Ru1 Br1 174.62(13)
C5 N1 C1 119.6(14)
C5 N1 Ru1 115.4(10)
C1 N1 Ru1 124.2(11)
N1 C1 C2 122.1(16)
C6 N2 C7 107.0(13)
C6 N2 C9 111.5(5)
C7 N2 C9 110.2(13)
C6 N2 Ru1 107.1(9)
C7 N2 Ru1 113.8(4)
C9 N2 Ru1 107.2(9)
C3 C2 C1 115.7(18)
C14 N3 C10 116.5(14)
C14 N3 Ru1 130.1(11)
C10 N3 Ru1 113.0(11)
C2 C3 C4 124.5(19)
C3 C4 C5 112.5(17)
C15 N4 C17 114.0(13)
C15 N4 C16 122.9(12)
C17 N4 C16 123.1(12)
C15 N5 C19 119.8(11)
C15 N5 C18 114.6(9)
C19 N5 C18 125.6(13)
N1 C5 C4 125.4(16)
N1 C5 C6 114.8(15)
C4 C5 C6 119.8(15)
N2 C6 C5 114.4(12)
N2 C7 C8 115.9(6)
C10 C9 N2 112.2(14)
C11 C10 C9 125.6(18)
C11 C10 N3 116.9(18)
C9 C10 N3 116.6(17)
C10 C11 C12 130(2)
C11 C12 C13 110.0(17)
C14 C13 C12 122.4(14)
C13 C14 N3 123.9(16)
N4 C15 N5 101.3(10)
N4 C15 Ru1 145.0(11)
N5 C15 Ru1 113.6(8)
C18 C17 N4 105.9(13)
C17 C18 N5 104.1(11)
C19 N6 C23 120.0
C19 N6 Ru1 116.2(5)
C23 N6 Ru1 123.8(5)
N5 C19 N6 111.5(10)
N5 C19 C20 128.5(10)
N6 C19 C20 120.0
C21 C20 C19 120.0
C22 C21 C20 120.0
C21 C22 C23 120.0
C22 C23 N6 120.0
F5 P1 F1 78.7(14)
F5 P1 F2 93.5(16)
F1 P1 F2 170(3)
F5 P1 F4 119(3)
F1 P1 F4 90.5(15)
F2 P1 F4 87.5(12)
F5 P1 F6 146(2)
F1 P1 F6 78.2(10)
F2 P1 F6 112(2)
F4 P1 F6 85.2(13)
F5 P1 F3 90(2)
F1 P1 F3 105(2)
F2 P1 F3 82(2)
F4 P1 F3 149(3)
F6 P1 F3 72(2)

loop_
_geom_bond_atom_site_label_1
_geom_bond_atom_site_label_2
_geom_bond_distance
Ru1 C15 2.000(11)
Ru1 N6 2.024(6)
Ru1 N3 2.094(12)
Ru1 N1 2.128(12)
Ru1 N2 2.133(5)
Ru1 Br1 2.5372(9)
N1 C5 1.25(2)
N1 C1 1.30(2)
C1 C2 1.46(2)
N2 C6 1.42(2)
N2 C7 1.508(8)
N2 C9 1.55(2)
C2 C3 1.31(3)
N3 C14 1.367(16)
N3 C10 1.42(2)
C3 C4 1.40(3)
C4 C5 1.45(2)
N4 C15 1.319(12)
N4 C17 1.414(16)
N4 C16 1.444(16)
N5 C15 1.366(12)
N5 C19 1.365(9)
N5 C18 1.393(15)
C5 C6 1.58(2)
C7 C8 1.516(8)
C9 C10 1.42(3)
C10 C11 1.31(3)
C11 C12 1.35(3)
C12 C13 1.47(3)
C13 C14 1.27(2)
C17 C18 1.35(2)
N6 C19 1.3900
N6 C23 1.3900
C19 C20 1.3900
C20 C21 1.3900
C21 C22 1.3900
C22 C23 1.3900
P1 F5 1.43(2)
P1 F1 1.447(18)
P1 F2 1.47(2)
P1 F4 1.50(2)
P1 F6 1.56(3)
P1 F3 1.59(4)

loop_
_geom_torsion_atom_site_label_1
_geom_torsion_atom_site_label_2
_geom_torsion_atom_site_label_3
_geom_torsion_atom_site_label_4
_geom_torsion
C15 Ru1 N1 C5 18(7)
N6 Ru1 N1 C5 89.8(13)
N3 Ru1 N1 C5 -87.0(13)
N2 Ru1 N1 C5 -4.5(13)
Br1 Ru1 N1 C5 179.4(12)
C15 Ru1 N1 C1 -172(6)
N6 Ru1 N1 C1 -100.5(13)
N3 Ru1 N1 C1 82.7(13)
N2 Ru1 N1 C1 165.3(13)
Br1 Ru1 N1 C1 -10.9(13)
C5 N1 C1 C2 -3(3)
Ru1 N1 C1 C2 -172.1(13)
C15 Ru1 N2 C6 -158.9(9)
N6 Ru1 N2 C6 -79.7(9)
N3 Ru1 N2 C6 102.2(9)
N1 Ru1 N2 C6 19.0(9)
Br1 Ru1 N2 C6 64(6)
C15 Ru1 N2 C7 -40.9(15)
N6 Ru1 N2 C7 38.3(14)
N3 Ru1 N2 C7 -139.7(14)
N1 Ru1 N2 C7 137.1(14)
Br1 Ru1 N2 C7 -178(100)
C15 Ru1 N2 C9 81.3(10)
N6 Ru1 N2 C9 160.5(9)
N3 Ru1 N2 C9 -17.6(9)
N1 Ru1 N2 C9 -100.8(9)
Br1 Ru1 N2 C9 -56(6)
N1 C1 C2 C3 7(3)
C15 Ru1 N3 C14 95.5(12)
N6 Ru1 N3 C14 155(7)
N1 Ru1 N3 C14 -89.5(13)
N2 Ru1 N3 C14 -171.1(13)
Br1 Ru1 N3 C14 5.6(12)
C15 Ru1 N3 C10 -91.7(11)
N6 Ru1 N3 C10 -32(8)
N1 Ru1 N3 C10 83.3(11)
N2 Ru1 N3 C10 1.7(11)
Br1 Ru1 N3 C10 178.4(11)
C1 C2 C3 C4 -6(3)
C2 C3 C4 C5 2(3)
C1 N1 C5 C4 -2(3)
Ru1 N1 C5 C4 168.1(14)
C1 N1 C5 C6 179.3(13)
Ru1 N1 C5 C6 -10.5(19)
C3 C4 C5 N1 3(3)
C3 C4 C5 C6 -178.6(16)
C7 N2 C6 C5 -152.2(13)
C9 N2 C6 C5 87.2(14)
Ru1 N2 C6 C5 -29.9(15)
N1 C5 C6 N2 29(2)
C4 C5 C6 N2 -150.1(16)
C6 N2 C7 C8 -62(2)
C9 N2 C7 C8 59(2)
Ru1 N2 C7 C8 179.5(14)
C6 N2 C9 C10 -85.0(15)
C7 N2 C9 C10 156.3(14)
Ru1 N2 C9 C10 32.0(17)
N2 C9 C10 C11 158.0(18)
N2 C9 C10 N3 -33(2)
C14 N3 C10 C11 1(2)
Ru1 N3 C10 C11 -173.1(14)
C14 N3 C10 C9 -168.8(13)
Ru1 N3 C10 C9 17.3(19)
C9 C10 C11 C12 169(2)
N3 C10 C11 C12 0(3)
C10 C11 C12 C13 0(3)
C11 C12 C13 C14 -1(2)
C12 C13 C14 N3 2(3)
C10 N3 C14 C13 -2(2)
Ru1 N3 C14 C13 170.9(12)
C17 N4 C15 N5 -3.5(12)
C16 N4 C15 N5 176.1(12)
C17 N4 C15 Ru1 -178.5(14)
C16 N4 C15 Ru1 1(2)
C19 N5 C15 N4 -176.5(14)
C18 N5 C15 N4 3.9(10)
C19 N5 C15 Ru1 0.4(13)
C18 N5 C15 Ru1 -179.2(8)
N6 Ru1 C15 N4 173.4(18)
N3 Ru1 C15 N4 -9.6(16)
N1 Ru1 C15 N4 -114(6)
N2 Ru1 C15 N4 -91.7(16)
Br1 Ru1 C15 N4 84.7(15)
N6 Ru1 C15 N5 -1.3(6)
N3 Ru1 C15 N5 175.6(8)
N1 Ru1 C15 N5 71(6)
N2 Ru1 C15 N5 93.6(8)
Br1 Ru1 C15 N5 -90.1(7)
C15 N4 C17 C18 1.9(14)
C16 N4 C17 C18 -177.6(12)
N4 C17 C18 N5 0.6(13)
C15 N5 C18 C17 -2.9(12)
C19 N5 C18 C17 177.5(15)
C15 Ru1 N6 C19 2.0(5)
N3 Ru1 N6 C19 -58(7)
N1 Ru1 N6 C19 -173.0(6)
N2 Ru1 N6 C19 -91.7(6)
Br1 Ru1 N6 C19 91.5(5)
C15 Ru1 N6 C23 -179.5(8)
N3 Ru1 N6 C23 120(7)
N1 Ru1 N6 C23 5.4(7)
N2 Ru1 N6 C23 86.7(6)
Br1 Ru1 N6 C23 -90.1(5)
C15 N5 C19 N6 1.3(14)
C18 N5 C19 N6 -179.2(9)
C15 N5 C19 C20 -179.7(9)
C18 N5 C19 C20 -0.1(17)
C23 N6 C19 N5 179.2(12)
Ru1 N6 C19 N5 -2.4(10)
C23 N6 C19 C20 0.0
Ru1 N6 C19 C20 178.5(6)
N5 C19 C20 C21 -179.0(14)
N6 C19 C20 C21 0.0
C19 C20 C21 C22 0.0
C20 C21 C22 C23 0.0
C21 C22 C23 N6 0.0
C19 N6 C23 C22 0.0
Ru1 N6 C23 C22 -178.4(7)
